data_2011337
loop_
_publ_author_name
'Gzella, Andrzej'
'Wrzeciono, Urszula'
'P\"oppel, Wolfram'

_publ_section_title
;
 Azole. 44. \"Uber Morpholinonitroimidazolderivate
;
_journal_issue 9
_journal_name_full 'Acta Crystallographica Section C'
_journal_page_first 1161
_journal_page_last 1163
_journal_paper_doi 10.1107/S0108270100008635
_journal_volume 56
_journal_year 2000
_chemical_formula_moiety 'C10 H15 Cl N4 O4'
_chemical_formula_sum 'C10 H15 Cl N4 O4'
_chemical_formula_weight 290.71
_chemical_name_systematic
;
3-Chloro-1-(4-morpholinyl-5-nitroimidazol-1-yl)propan-2-ol
;
_space_group_IT_number 4
_symmetry_cell_setting monoclinic
_symmetry_space_group_name_Hall 'P 2yb'
_symmetry_space_group_name_H-M 'P 1 21 1'
_audit_creation_method SHELXL97
_cell_angle_alpha 90.00
_cell_angle_beta 106.470(6)
_cell_angle_gamma 90.00
_cell_formula_units_Z 2
_cell_length_a 9.6840(8)
_cell_length_b 5.2868(8)
_cell_length_c 12.8212(7)
_cell_measurement_reflns_used 55
_cell_measurement_temperature 293(2)
_cell_measurement_theta_max 31.8
_cell_measurement_theta_min 16.8
_cell_volume 629.48(12)
_computing_cell_refinement 'Kuma KM-4 Software'
_computing_data_collection 'Kuma KM-4 Software (Kuma Diffraction, 1991)'
_computing_data_reduction 'Kuma KM-4 Software'
_computing_molecular_graphics 'ORTEP-3 for Windows (Farrugia, 1997)'
_computing_publication_material SHELXL97
_computing_structure_refinement 'SHELXL97 (Sheldrick, 1997)'
_computing_structure_solution 'SHELXS97 (Sheldrick, 1990)'
_diffrn_ambient_temperature 293(2)
_diffrn_measured_fraction_theta_full .995
_diffrn_measured_fraction_theta_max .995
_diffrn_measurement_device_type 'Kuma Diffraction KM-4'
_diffrn_measurement_method \w/2\q
_diffrn_radiation_monochromator graphite
_diffrn_radiation_source 'fine-focus sealed tube'
_diffrn_radiation_type CuK\a
_diffrn_radiation_wavelength 1.54178
_diffrn_reflns_av_R_equivalents .032
_diffrn_reflns_av_sigmaI/netI .015
_diffrn_reflns_limit_h_max 11
_diffrn_reflns_limit_h_min -11
_diffrn_reflns_limit_k_max 6
_diffrn_reflns_limit_k_min -6
_diffrn_reflns_limit_l_max 15
_diffrn_reflns_limit_l_min 0
_diffrn_reflns_number 2286
_diffrn_reflns_theta_full 70.11
_diffrn_reflns_theta_max 70.11
_diffrn_reflns_theta_min 3.59
_diffrn_standards_decay_% .8
_diffrn_standards_interval_count 100
_diffrn_standards_number 2
_exptl_absorpt_coefficient_mu 2.878
_exptl_absorpt_correction_T_max .750
_exptl_absorpt_correction_T_min .511
_exptl_absorpt_correction_type \y-scan
_exptl_absorpt_process_details '(North et al., 1968)'
_exptl_crystal_colour yellow
_exptl_crystal_density_diffrn 1.534
_exptl_crystal_density_method 'not measured'
_exptl_crystal_description needle
_exptl_crystal_F_000 304
_exptl_crystal_size_max .54
_exptl_crystal_size_mid .17
_exptl_crystal_size_min .10
_refine_diff_density_max .17
_refine_diff_density_min -.26
_refine_ls_abs_structure_details 'Flack (1983)'
_refine_ls_abs_structure_Flack .344(13)
_refine_ls_extinction_coef .0246(15)
_refine_ls_extinction_method 'SHELXL97 (Sheldrick, 1997)'
_refine_ls_goodness_of_fit_ref 1.038
_refine_ls_hydrogen_treatment mixed
_refine_ls_matrix_type full
_refine_ls_number_parameters 178
_refine_ls_number_reflns 2245
_refine_ls_number_restraints 1
_refine_ls_restrained_S_all 1.038
_refine_ls_R_factor_all .026
_refine_ls_R_factor_gt .025
_refine_ls_shift/su_max .010
_refine_ls_shift/su_mean .000
_refine_ls_structure_factor_coef Fsqd
_refine_ls_weighting_details 'calc w = 1/[\s^2^(Fo^2^)+(0.0482P)^2^+0.0886P] where P=(Fo^2^+2Fc^2^)/3'
_refine_ls_weighting_scheme calc
_refine_ls_wR_factor_ref .072
_reflns_number_gt 2201
_reflns_number_total 2245
_reflns_threshold_expression I>2\s(I)
_cod_data_source_file jz1415.cif
_cod_data_source_block II
_cod_depositor_comments
;
The following automatic conversions were performed:
'_symmetry_cell_setting' value 'Monoclinic' changed to 'monoclinic'
according to '/home/saulius/struct/CIF-dictionaries/cif_core.dic'
dictionary named 'cif_core.dic' version 2.4.1 from 2010-06-29.

Automatic conversion script
Id: cif_fix_enum 1527 2010-12-29 10:47:43Z saulius 

The following automatic conversions were performed:

'_symmetry_cell_setting' value 'Monoclinic' changed to 'monoclinic'
according to /home/saulius/struct/CIF-dictionaries/cif_core.dic
dictionary named 'cif_core.dic' version 2.4.1 from 2010-06-29.

Automatic conversion script
Id: cif_fix_values 1715 2011-07-08 13:25:40Z adriana 
;
_cod_original_cell_volume 629.48(11)
_cod_original_sg_symbol_H-M 'P 21'
_cod_database_code 2011337

loop_
_symmetry_equiv_pos_as_xyz
'x, y, z'
'-x, y+1/2, -z'

loop_
_atom_site_label
_atom_site_fract_x
_atom_site_fract_y
_atom_site_fract_z
_atom_site_U_iso_or_equiv
_atom_site_adp_type
_atom_site_calc_flag
_atom_site_refinement_flags
_atom_site_occupancy
_atom_site_disorder_assembly
_atom_site_disorder_group
_atom_site_type_symbol
N1 .25344(13) .2996(3) .44535(10) .0324(3) Uani d . 1 . . N
C2 .35945(16) .1446(4) .49604(12) .0364(3) Uani d . 1 . . C
H2A .4013 .0288 .4596 .044 Uiso calc . 1 . . H
N3 .39995(14) .1702(3) .60289(11) .0360(3) Uani d . 1 . . N
C4 .31146(15) .3495(3) .62562(12) .0316(3) Uani d . 1 . . C
C5 .22027(15) .4378(3) .52711(12) .0315(3) Uani d . 1 . . C
C6 .17975(16) .2867(3) .32829(12) .0346(3) Uani d . 1 . . C
H6A .0845 .3606 .3142 .042 Uiso calc . 1 . . H
H6B .1685 .1111 .3055 .042 Uiso calc . 1 . . H
C7 .26426(16) .4268(3) .26313(12) .0341(3) Uani d . 1 . . C
H7A .2771 .6024 .2885 .041 Uiso calc . 1 . . H
C8 .1863(2) .4274(4) .14286(13) .0437(4) Uani d . 1 . . C
H8A .2432 .5202 .1045 .052 Uiso calc . 1 . . H
H8B .0950 .5146 .1313 .052 Uiso calc . 1 . . H
Cl9 .15358(5) .11495(11) .08745(3) .05587(16) Uani d . 1 . . Cl
O10 .40081(13) .3153(3) .28177(10) .0419(3) Uani d . 1 . . O
H10A .462(3) .395(5) .3097(19) .049(7) Uiso d . 1 . . H
N11 .32214(13) .4247(3) .72854(10) .0363(3) Uani d . 1 . . N
C12 .45195(17) .3614(3) .81480(12) .0362(3) Uani d . 1 . . C
H12A .5354 .3695 .7873 .043 Uiso calc . 1 . . H
H12B .4446 .1910 .8408 .043 Uiso calc . 1 . . H
C13 .46770(18) .5472(4) .90583(13) .0403(4) Uani d . 1 . . C
H13A .5519 .5035 .9648 .048 Uiso calc . 1 . . H
H13B .4828 .7148 .8803 .048 Uiso calc . 1 . . H
O14 .34471(13) .5516(3) .94579(10) .0488(3) Uani d . 1 . . O
C15 .21984(19) .6160(5) .86044(15) .0494(4) Uani d . 1 . . C
H15A .2313 .7843 .8340 .059 Uiso calc . 1 . . H
H15B .1367 .6180 .8884 .059 Uiso calc . 1 . . H
C16 .19449(17) .4310(4) .76809(13) .0417(4) Uani d . 1 . . C
H16A .1763 .2640 .7927 .050 Uiso calc . 1 . . H
H16B .1110 .4818 .7099 .050 Uiso calc . 1 . . H
N17 .14224(13) .6623(3) .50655(11) .0351(3) Uani d . 1 . . N
O18 .11854(15) .7774(3) .58335(11) .0509(3) Uani d . 1 . . O
O19 .10343(15) .7434(3) .41192(11) .0492(3) Uani d . 1 . . O

loop_
_atom_site_aniso_label
_atom_site_aniso_U_11
_atom_site_aniso_U_22
_atom_site_aniso_U_33
_atom_site_aniso_U_12
_atom_site_aniso_U_13
_atom_site_aniso_U_23
N1 .0317(6) .0353(7) .0286(6) .0005(5) .0060(5) -.0009(5)
C2 .0366(7) .0351(8) .0369(8) .0061(7) .0092(6) -.0013(7)
N3 .0350(6) .0350(8) .0356(6) .0068(6) .0063(5) .0009(6)
C4 .0295(6) .0318(8) .0319(7) .0004(6) .0062(5) .0002(6)
C5 .0300(6) .0327(8) .0309(7) .0022(6) .0073(5) .0011(6)
C6 .0325(7) .0407(9) .0283(7) -.0067(7) .0049(5) -.0012(6)
C7 .0362(7) .0340(8) .0324(7) -.0055(6) .0103(6) -.0020(6)
C8 .0492(9) .0483(10) .0333(8) -.0023(8) .0109(6) .0045(7)
Cl9 .0524(3) .0688(3) .0433(2) -.0123(2) .00850(17) -.0192(2)
O10 .0322(6) .0464(8) .0471(7) -.0075(5) .0110(5) -.0112(6)
N11 .0309(6) .0478(8) .0290(6) .0055(6) .0064(5) -.0010(6)
C12 .0354(7) .0393(9) .0309(7) .0051(6) .0046(6) .0025(6)
C13 .0405(8) .0488(10) .0316(7) -.0037(7) .0102(6) -.0026(7)
O14 .0475(7) .0691(9) .0329(6) -.0036(6) .0164(5) -.0027(6)
C15 .0435(9) .0637(12) .0450(9) .0055(9) .0190(7) -.0047(9)
C16 .0338(7) .0534(10) .0389(8) -.0010(7) .0121(6) .0008(8)
N17 .0314(6) .0319(7) .0411(7) .0037(6) .0088(5) .0047(6)
O18 .0546(7) .0446(8) .0558(8) .0154(6) .0193(6) -.0037(6)
O19 .0543(7) .0433(7) .0473(7) .0109(6) .0098(5) .0170(6)

loop_
_atom_type_symbol
_atom_type_description
_atom_type_scat_dispersion_real
_atom_type_scat_dispersion_imag
_atom_type_scat_source
C C .0181 .0091 'International Tables Vol C Tables 4.2.6.8 and 6.1.1.4'
H H .0000 .0000 'International Tables Vol C Tables 4.2.6.8 and 6.1.1.4'
N N .0311 .0180 'International Tables Vol C Tables 4.2.6.8 and 6.1.1.4'
O O .0492 .0322 'International Tables Vol C Tables 4.2.6.8 and 6.1.1.4'
Cl Cl .3639 .7018 'International Tables Vol C Tables 4.2.6.8 and 6.1.1.4'

loop_
_geom_angle_atom_site_label_1
_geom_angle_atom_site_label_2
_geom_angle_atom_site_label_3
_geom_angle
_geom_angle_publ_flag
C2 N1 C5 105.48(12) yes
C2 N1 C6 123.67(14) ?
C5 N1 C6 130.28(13) ?
N3 C2 N1 113.89(14) yes
C2 N3 C4 105.83(13) yes
N11 C4 N3 122.24(14) ?
N11 C4 C5 129.48(15) ?
N3 C4 C5 108.23(13) yes
N1 C5 N17 122.36(13) ?
N1 C5 C4 106.50(13) yes
N17 C5 C4 128.68(14) ?
N1 C6 C7 110.98(12) ?
O10 C7 C8 110.39(13) ?
O10 C7 C6 109.28(14) ?
C8 C7 C6 111.77(13) ?
C7 C8 Cl9 112.55(13) ?
C7 O10 H10A 116(2) ?
C4 N11 C12 118.88(13) ?
C4 N11 C16 120.38(13) ?
C12 N11 C16 111.94(12) ?
N11 C12 C13 108.38(14) ?
O14 C13 C12 112.32(14) ?
C15 O14 C13 110.02(12) ?
O14 C15 C16 111.35(17) ?
N11 C16 C15 108.82(14) ?
O18 N17 O19 122.50(15) ?
O18 N17 C5 118.92(13) ?
O19 N17 C5 118.54(13) ?

loop_
_geom_bond_atom_site_label_1
_geom_bond_atom_site_label_2
_geom_bond_site_symmetry_2
_geom_bond_distance
_geom_bond_publ_flag
N1 C2 . 1.330(2) yes
N1 C5 . 1.388(2) yes
N1 C6 . 1.4693(18) ?
C2 N3 . 1.321(2) yes
N3 C4 . 1.364(2) yes
C4 N11 . 1.354(2) yes
C4 C5 . 1.400(2) yes
C5 N17 . 1.391(2) yes
C6 C7 . 1.518(2) ?
C7 O10 . 1.405(2) ?
C7 C8 . 1.512(2) ?
C8 Cl9 . 1.791(2) yes
O10 H10A . .73(3) ?
N11 C12 . 1.4585(19) ?
N11 C16 . 1.4634(19) ?
C12 C13 . 1.500(2) ?
C13 O14 . 1.424(2) ?
O14 C15 . 1.423(2) ?
C15 C16 . 1.501(3) ?
N17 O18 . 1.2331(18) ?
N17 O19 . 1.2403(18) ?

loop_
_geom_hbond_atom_site_label_D
_geom_hbond_atom_site_label_H
_geom_hbond_atom_site_label_A
_geom_hbond_site_symmetry_A
_geom_hbond_distance_DH
_geom_hbond_distance_HA
_geom_hbond_distance_DA
_geom_hbond_angle_DHA
_geom_hbond_publ_flag
O10 H10A N3 2_656 .73(3) 2.08(3) 2.7948(19) 167(3) yes
C6 H6B O19 1_545 .97 2.55 3.224(2) 126 yes
C8 H8A O14 1_554 .97 2.50 3.372(2) 149 yes
C16 H16B O18 . .97 2.27 2.918(2) 124 yes
C16 H16B O19 2_546 .97 2.55 3.295(2) 134 yes

loop_
_geom_torsion_atom_site_label_1
_geom_torsion_atom_site_label_2
_geom_torsion_atom_site_label_3
_geom_torsion_atom_site_label_4
_geom_torsion
C5 N1 C2 N3 -.76(19)
C6 N1 C2 N3 -172.93(14)
N1 C2 N3 C4 2.1(2)
C2 N3 C4 N11 179.97(16)
C2 N3 C4 C5 -2.49(18)
C2 N1 C5 N17 162.78(15)
C6 N1 C5 N17 -25.8(2)
C2 N1 C5 C4 -.84(17)
C6 N1 C5 C4 170.61(15)
N11 C4 C5 N1 179.38(16)
N3 C4 C5 N1 2.08(17)
N11 C4 C5 N17 17.1(3)
N3 C4 C5 N17 -160.15(15)
C2 N1 C6 C7 -83.3(2)
C5 N1 C6 C7 106.64(17)
N1 C6 C7 O10 60.52(17)
N1 C6 C7 C8 -176.99(15)
O10 C7 C8 Cl9 62.41(16)
C6 C7 C8 Cl9 -59.45(17)
N3 C4 N11 C12 15.4(2)
C5 C4 N11 C12 -161.53(16)
N3 C4 N11 C16 -129.44(18)
C5 C4 N11 C16 53.6(3)
C4 N11 C12 C13 156.38(15)
C16 N11 C12 C13 -55.97(19)
N11 C12 C13 O14 56.87(18)
C12 C13 O14 C15 -58.9(2)
C13 O14 C15 C16 58.9(2)
C4 N11 C16 C15 -156.19(17)
C12 N11 C16 C15 56.7(2)
O14 C15 C16 N11 -57.5(2)
N1 C5 N17 O18 -178.89(14)
C4 C5 N17 O18 -19.1(2)
N1 C5 N17 O19 -1.3(2)
C4 C5 N17 O19 158.41(16)

loop_
_cod_related_entry_id
_cod_related_entry_database
_cod_related_entry_code
1 ChemSpider 21179982
